data_4135501
loop_
_publ_author_name
'Dong, Yuyang'
'Lund, Colton J.'
'Porter, Gerard J.'
'Clarke, Ryan M.'
'Zheng, Shao-Liang'
'Cundari, Thomas R.'
'Betley, Theodore A.'

_publ_section_title
;
 Enantioselective C-H Amination Catalyzed by Nickel Iminyl Complexes
 Supported by Anionic Bisoxazoline (BOX) Ligands.
;
_journal_issue 2
_journal_name_full 'Journal of the American Chemical Society'
_journal_page_first 817
_journal_page_last 829
_journal_paper_doi 10.1021/jacs.0c09839
_journal_volume 143
_journal_year 2021
_chemical_absolute_configuration rm
_chemical_formula_moiety 'C50H42N3NiO C2H4O0.5 C2.5H2.5N0.5'
_chemical_formula_sum 'C54.5 H48.5 N3.5 Ni O2.5'
_chemical_formula_weight 851.18
_space_group_crystal_system orthorhombic
_space_group_IT_number 19
_space_group_name_Hall 'P 2ac 2ab'
_space_group_name_H-M_alt 'P 21 21 21'
_atom_sites_solution_hydrogens geom
_audit_creation_method SHELXL-2014/7
_cell_angle_alpha 90
_cell_angle_beta 90
_cell_angle_gamma 90
_cell_formula_units_Z 4
_cell_length_a 10.06432(11)
_cell_length_b 13.6461(2)
_cell_length_c 35.0160(4)
_cell_measurement_reflns_used 9484
_cell_measurement_temperature 100(2)
_cell_measurement_theta_max 54.404
_cell_measurement_theta_min 3.476
_cell_volume 4809.05(10)
_computing_cell_refinement 'SAINT 8.35A (Bruker-AXS, 2015)'
_computing_data_collection 'APEX3 v2016.1.0 (Bruker-AXS, 2016)'
_computing_data_reduction 'SAINT 8.35A (Bruker-AXS, 2015)'
_computing_molecular_graphics 'Bruker SHELXTL (Sheldrick, 2015)'
_computing_publication_material 'Bruker SHELXTL (Sheldrick, 2015)'
_computing_structure_refinement 'SHELXL-2014/7 (Sheldrick, 2014)'
_computing_structure_solution 'SHELXT-2014 (Sheldrick, 2015)'
_diffrn_ambient_temperature 100(2)
_diffrn_measured_fraction_theta_full 0.954
_diffrn_measured_fraction_theta_max 0.954
_diffrn_measurement_device_type
;
Bruker D8 goniometer with CCD area detector
;
_diffrn_radiation_type CuK\a
_diffrn_radiation_wavelength 1.54184
_diffrn_reflns_av_R_equivalents 0.0884
_diffrn_reflns_av_unetI/netI 0.0494
_diffrn_reflns_Laue_measured_fraction_full 0.954
_diffrn_reflns_Laue_measured_fraction_max 0.954
_diffrn_reflns_limit_h_max 11
_diffrn_reflns_limit_h_min -10
_diffrn_reflns_limit_k_max 16
_diffrn_reflns_limit_k_min -10
_diffrn_reflns_limit_l_max 41
_diffrn_reflns_limit_l_min -39
_diffrn_reflns_number 44188
_diffrn_reflns_point_group_measured_fraction_full 0.918
_diffrn_reflns_point_group_measured_fraction_max 0.918
_diffrn_reflns_theta_full 66.586
_diffrn_reflns_theta_max 66.586
_diffrn_reflns_theta_min 4.107
_diffrn_source 'I/mS microfocus tube'
_exptl_absorpt_coefficient_mu 0.920
_exptl_absorpt_process_details SADBAS
_exptl_crystal_colour yellow
_exptl_crystal_density_diffrn 1.176
_exptl_crystal_description needle
_exptl_crystal_F_000 1792
_exptl_crystal_size_max 0.20
_exptl_crystal_size_mid 0.05
_exptl_crystal_size_min 0.05
_refine_diff_density_max 0.678
_refine_diff_density_min -0.441
_refine_diff_density_rms 0.089
_refine_ls_abs_structure_details
;
 Flack x determined using 2399 quotients [(I+)-(I-)]/[(I+)+(I-)]
 (Parsons, Flack and Wagner, Acta Cryst. B69 (2013) 249-259).
;
_refine_ls_abs_structure_Flack 0.008(18)
_refine_ls_extinction_method none
_refine_ls_goodness_of_fit_ref 1.048
_refine_ls_hydrogen_treatment constr
_refine_ls_matrix_type full
_refine_ls_number_parameters 639
_refine_ls_number_reflns 7785
_refine_ls_number_restraints 140
_refine_ls_restrained_S_all 1.051
_refine_ls_R_factor_all 0.0746
_refine_ls_R_factor_gt 0.0635
_refine_ls_shift/su_max 0.000
_refine_ls_shift/su_mean 0.000
_refine_ls_structure_factor_coef Fsqd
_refine_ls_weighting_details 'w=1/[\s^2^(Fo^2^)+(0.1317P)^2^] where P=(Fo^2^+2Fc^2^)/3'
_refine_ls_weighting_scheme calc
_refine_ls_wR_factor_gt 0.1678
_refine_ls_wR_factor_ref 0.1794
_reflns_Friedel_coverage 0.715
_reflns_Friedel_fraction_full 0.872
_reflns_Friedel_fraction_max 0.872
_reflns_number_gt 6612
_reflns_number_total 7785
_reflns_threshold_expression 'I > 2\s(I)'
_cod_data_source_file ja0c09839_si_002.cif
_cod_data_source_block 2
_cod_depositor_comments 'Adding full bibliography for 4135500--4135503.cif.'
_cod_original_cell_volume 4809.05(11)
_cod_original_formula_sum 'C54.50 H48.50 N3.50 Ni O2.50'
_cod_database_code 4135501
_shelx_shelxl_version_number 2014/7
_shelx_space_group_comment
;
The symmetry employed for this shelxl refinement is uniquely defined
by the following loop, which should always be used as a source of
symmetry information in preference to the above space-group names.
They are only intended as comments.
;
_shelx_estimated_absorpt_t_min 0.6845
_shelx_estimated_absorpt_t_max 0.7509

loop_
_space_group_symop_operation_xyz
'x, y, z'
'-x+1/2, -y, z+1/2'
'-x, y+1/2, -z+1/2'
'x+1/2, -y+1/2, -z'

loop_
_atom_site_label
_atom_site_type_symbol
_atom_site_fract_x
_atom_site_fract_y
_atom_site_fract_z
_atom_site_U_iso_or_equiv
_atom_site_adp_type
_atom_site_occupancy
_atom_site_site_symmetry_order
_atom_site_calc_flag
_atom_site_refinement_flags_posn
_atom_site_refinement_flags_adp
_atom_site_refinement_flags_occupancy
_atom_site_disorder_assembly
_atom_site_disorder_group
Ni1 Ni 0.15916(8) 0.68954(8) 0.35762(2) 0.0359(3) Uani 1 1 d D . . . .
O1 O -0.1891(3) 0.6712(3) 0.29600(10) 0.0347(9) Uani 1 1 d . . . . .
O2 O -0.1473(4) 0.6088(4) 0.42659(11) 0.0446(11) Uani 1 1 d . . . . .
N1 N 0.0246(4) 0.6771(4) 0.31661(12) 0.0297(10) Uani 1 1 d . . . . .
N2 N 0.0488(4) 0.6319(4) 0.39673(12) 0.0325(11) Uani 1 1 d . . . . .
C1 C 0.0339(5) 0.6663(4) 0.27492(14) 0.0277(11) Uani 1 1 d . . . . .
H1 H 0.0924 0.7191 0.2645 0.033 Uiso 1 1 calc R U . . .
C2 C -0.1107(5) 0.6851(5) 0.26201(15) 0.0318(12) Uani 1 1 d . . . . .
H2A H -0.1210 0.7525 0.2521 0.038 Uiso 1 1 calc R U . . .
H2B H -0.1373 0.6381 0.2419 0.038 Uiso 1 1 calc R U . . .
C3 C -0.1029(5) 0.6685(4) 0.32624(15) 0.0290(12) Uani 1 1 d . . . . .
C4 C -0.1587(5) 0.6566(5) 0.36240(15) 0.0361(13) Uani 1 1 d . . . . .
H4 H -0.2519 0.6638 0.3655 0.043 Uiso 1 1 calc R U . . .
C5 C -0.0816(5) 0.6345(5) 0.39372(15) 0.0346(13) Uani 1 1 d . . . . .
C6 C -0.0500(5) 0.5920(6) 0.45571(16) 0.0411(15) Uani 1 1 d . . . . .
H6A H -0.0650 0.5283 0.4685 0.049 Uiso 1 1 calc R U . . .
H6B H -0.0522 0.6448 0.4751 0.049 Uiso 1 1 calc R U . . .
C7 C 0.0840(5) 0.5923(5) 0.43378(16) 0.0340(13) Uani 1 1 d . . . . .
H7 H 0.1091 0.5221 0.4296 0.041 Uiso 1 1 calc R U . . .
C8 C 0.0894(5) 0.5634(4) 0.26207(15) 0.0289(12) Uani 1 1 d . . . . .
C9 C 0.0050(5) 0.4864(5) 0.28240(16) 0.0317(12) Uani 1 1 d . . . . .
C10 C 0.0272(6) 0.4657(5) 0.32113(18) 0.0404(13) Uani 1 1 d . . . . .
H10 H 0.1038 0.4915 0.3334 0.048 Uiso 1 1 calc R U . . .
C11 C -0.0603(8) 0.4085(6) 0.3419(2) 0.0542(18) Uani 1 1 d . . . . .
H11 H -0.0438 0.3959 0.3681 0.065 Uiso 1 1 calc R U . . .
C12 C -0.1722(8) 0.3696(5) 0.3244(2) 0.0556(18) Uani 1 1 d . . . . .
H12 H -0.2328 0.3307 0.3386 0.067 Uiso 1 1 calc R U . . .
C13 C -0.1949(6) 0.3879(5) 0.2858(2) 0.0492(17) Uani 1 1 d . . . . .
H13 H -0.2708 0.3609 0.2735 0.059 Uiso 1 1 calc R U . . .
C14 C -0.1066(5) 0.4457(5) 0.26522(19) 0.0392(14) Uani 1 1 d . . . . .
H14 H -0.1228 0.4576 0.2389 0.047 Uiso 1 1 calc R U . . .
C15 C 0.2403(5) 0.5558(5) 0.27073(16) 0.0361(14) Uani 1 1 d . . . . .
C16 C 0.3258(6) 0.6335(6) 0.2630(2) 0.0555(18) Uani 1 1 d . . . . .
H16 H 0.2896 0.6931 0.2536 0.067 Uiso 1 1 calc R U . . .
C17 C 0.4609(6) 0.6269(6) 0.2683(3) 0.063(2) Uani 1 1 d . . . . .
H17 H 0.5153 0.6825 0.2636 0.076 Uiso 1 1 calc R U . . .
C18 C 0.5182(6) 0.5407(7) 0.2805(2) 0.058(2) Uani 1 1 d . . . . .
H18 H 0.6115 0.5362 0.2842 0.069 Uiso 1 1 calc R U . . .
C19 C 0.4370(6) 0.4611(7) 0.2871(2) 0.0552(19) Uani 1 1 d . . . . .
H19 H 0.4752 0.4005 0.2946 0.066 Uiso 1 1 calc R U . . .
C20 C 0.2997(6) 0.4684(5) 0.28293(19) 0.0430(15) Uani 1 1 d . . . . .
H20 H 0.2455 0.4132 0.2885 0.052 Uiso 1 1 calc R U . . .
C21 C 0.0831(5) 0.5530(4) 0.21795(15) 0.0310(12) Uani 1 1 d . . . . .
C22 C 0.1048(5) 0.4612(5) 0.20125(17) 0.0362(13) Uani 1 1 d . . . . .
H22 H 0.1207 0.4062 0.2172 0.043 Uiso 1 1 calc R U . . .
C23 C 0.1035(6) 0.4484(5) 0.16222(18) 0.0414(15) Uani 1 1 d . . . . .
H23 H 0.1148 0.3849 0.1516 0.050 Uiso 1 1 calc R U . . .
C24 C 0.0856(6) 0.5297(6) 0.13828(17) 0.0468(16) Uani 1 1 d . . . . .
H24 H 0.0871 0.5220 0.1113 0.056 Uiso 1 1 calc R U . . .
C25 C 0.0660(7) 0.6200(6) 0.15406(18) 0.0496(17) Uani 1 1 d . . . . .
H25 H 0.0531 0.6753 0.1380 0.060 Uiso 1 1 calc R U . . .
C26 C 0.0647(6) 0.6317(5) 0.19401(17) 0.0419(14) Uani 1 1 d . . . . .
H26 H 0.0509 0.6950 0.2046 0.050 Uiso 1 1 calc R U . . .
C27 C 0.2057(5) 0.6429(5) 0.45356(14) 0.0323(13) Uani 1 1 d . . . . .
C28 C 0.3351(5) 0.5938(5) 0.43928(14) 0.0327(12) Uani 1 1 d . . . . .
C29 C 0.4484(5) 0.5936(5) 0.46240(16) 0.0370(14) Uani 1 1 d . . . . .
H29 H 0.4448 0.6235 0.4869 0.044 Uiso 1 1 calc R U . . .
C30 C 0.5660(5) 0.5505(6) 0.45028(19) 0.0452(16) Uani 1 1 d . . . . .
H30 H 0.6419 0.5516 0.4664 0.054 Uiso 1 1 calc R U . . .
C31 C 0.5733(6) 0.5064(6) 0.41537(19) 0.0508(18) Uani 1 1 d . . . . .
H31 H 0.6540 0.4774 0.4070 0.061 Uiso 1 1 calc R U . . .
C32 C 0.4614(7) 0.5043(7) 0.3921(2) 0.058(2) Uani 1 1 d . . . . .
H32 H 0.4652 0.4731 0.3679 0.069 Uiso 1 1 calc R U . . .
C33 C 0.3443(6) 0.5477(5) 0.40412(17) 0.0454(16) Uani 1 1 d . . . . .
H33 H 0.2687 0.5459 0.3879 0.054 Uiso 1 1 calc R U . . .
C34 C 0.2068(5) 0.7539(5) 0.44527(14) 0.0330(13) Uani 1 1 d . . . . .
C35 C 0.3230(5) 0.8038(5) 0.43701(17) 0.0411(13) Uani 1 1 d . . . . .
H35 H 0.4045 0.7689 0.4356 0.049 Uiso 1 1 calc R U . . .
C36 C 0.3222(7) 0.9040(6) 0.4308(2) 0.0547(17) Uani 1 1 d . . . . .
H36 H 0.4034 0.9366 0.4253 0.066 Uiso 1 1 calc R U . . .
C37 C 0.2062(8) 0.9574(6) 0.4324(2) 0.0556(18) Uani 1 1 d . . . . .
H37 H 0.2063 1.0260 0.4279 0.067 Uiso 1 1 calc R U . . .
C38 C 0.0889(6) 0.9081(6) 0.44093(17) 0.0465(16) Uani 1 1 d . . . . .
H38 H 0.0078 0.9435 0.4424 0.056 Uiso 1 1 calc R U . . .
C39 C 0.0892(5) 0.8096(6) 0.44708(14) 0.0394(14) Uani 1 1 d . . . . .
H39 H 0.0077 0.7776 0.4528 0.047 Uiso 1 1 calc R U . . .
C40 C 0.1944(5) 0.6230(5) 0.49705(15) 0.0363(14) Uani 1 1 d . . . . .
C41 C 0.1835(6) 0.5269(6) 0.50959(17) 0.0428(15) Uani 1 1 d . . . . .
H41 H 0.1809 0.4753 0.4914 0.051 Uiso 1 1 calc R U . . .
C42 C 0.1765(6) 0.5051(6) 0.54819(19) 0.0520(18) Uani 1 1 d . . . . .
H42 H 0.1698 0.4388 0.5562 0.062 Uiso 1 1 calc R U . . .
C43 C 0.1791(6) 0.5788(6) 0.57498(17) 0.0509(19) Uani 1 1 d . . . . .
H43 H 0.1734 0.5636 0.6014 0.061 Uiso 1 1 calc R U . . .
C44 C 0.1900(5) 0.6738(6) 0.56340(16) 0.0457(18) Uani 1 1 d . . . . .
H44 H 0.1927 0.7247 0.5819 0.055 Uiso 1 1 calc R U . . .
C45 C 0.1973(5) 0.6974(6) 0.52429(14) 0.0380(14) Uani 1 1 d . . . . .
H45 H 0.2042 0.7639 0.5165 0.046 Uiso 1 1 calc R U . . .
N3 N 0.3096(18) 0.7620(13) 0.3383(9) 0.033(4) Uani 0.551(15) 1 d D . P A 1
C46 C 0.2776(15) 0.8431(13) 0.3186(5) 0.044(4) Uani 0.551(15) 1 d D . P A 1
H46 H 0.1862 0.8558 0.3139 0.053 Uiso 0.551(15) 1 calc R U P A 1
C47 C 0.3683(14) 0.9080(13) 0.3050(5) 0.053(4) Uani 0.551(15) 1 d D . P A 1
H47 H 0.3399 0.9646 0.2915 0.064 Uiso 0.551(15) 1 calc R U P A 1
C48 C 0.5045(15) 0.8912(18) 0.3111(5) 0.052(5) Uani 0.551(15) 1 d D . P A 1
H48 H 0.5704 0.9338 0.3011 0.062 Uiso 0.551(15) 1 calc R U P A 1
C49 C 0.538(2) 0.808(3) 0.3327(18) 0.052(4) Uani 0.551(15) 1 d D . P A 1
H49 H 0.6285 0.7959 0.3391 0.063 Uiso 0.551(15) 1 calc R U P A 1
C50 C 0.440(2) 0.745(3) 0.3446(18) 0.042(3) Uani 0.551(15) 1 d D . P A 1
H50 H 0.4651 0.6876 0.3579 0.051 Uiso 0.551(15) 1 calc R U P A 1
N3A N 0.290(2) 0.7833(16) 0.3406(11) 0.033(4) Uani 0.449(15) 1 d D . P A 2
C46A C 0.2624(19) 0.8752(16) 0.3295(6) 0.044(4) Uani 0.449(15) 1 d D . P A 2
H46A H 0.1713 0.8932 0.3278 0.053 Uiso 0.449(15) 1 calc R U P A 2
C47A C 0.3546(18) 0.9447(16) 0.3204(6) 0.053(4) Uani 0.449(15) 1 d D . P A 2
H47A H 0.3277 1.0085 0.3127 0.064 Uiso 0.449(15) 1 calc R U P A 2
C48A C 0.4902(19) 0.920(2) 0.3226(6) 0.052(5) Uani 0.449(15) 1 d D . P A 2
H48A H 0.5575 0.9671 0.3172 0.062 Uiso 0.449(15) 1 calc R U P A 2
C49A C 0.522(3) 0.824(3) 0.333(2) 0.052(4) Uani 0.449(15) 1 d D . P A 2
H49A H 0.6114 0.8016 0.3325 0.063 Uiso 0.449(15) 1 calc R U P A 2
C50A C 0.421(3) 0.762(3) 0.344(2) 0.042(3) Uani 0.449(15) 1 d D . P A 2
H50A H 0.4445 0.7001 0.3542 0.051 Uiso 0.449(15) 1 calc R U P A 2
O1S O 0.0713(19) 0.6706(15) 0.0076(8) 0.098(6) Uani 0.327(8) 1 d D U P B 1
C6S C -0.011(2) 0.765(2) 0.0090(8) 0.072(6) Uani 0.327(8) 1 d D U P B 1
H6SA H -0.1030 0.7535 -0.0002 0.086 Uiso 0.327(8) 1 calc R U P B 1
H6SB H 0.0303 0.8178 -0.0061 0.086 Uiso 0.327(8) 1 calc R U P B 1
C7S C -0.008(3) 0.788(3) 0.0548(9) 0.102(8) Uani 0.327(8) 1 d D U P B 1
H7SA H -0.0513 0.8507 0.0614 0.123 Uiso 0.327(8) 1 calc R U P B 1
H7SB H -0.0441 0.7340 0.0705 0.123 Uiso 0.327(8) 1 calc R U P B 1
C8S C 0.149(3) 0.794(3) 0.0564(8) 0.090(8) Uani 0.327(8) 1 d D U P B 1
H8SA H 0.1845 0.7586 0.0788 0.108 Uiso 0.327(8) 1 calc R U P B 1
H8SB H 0.1798 0.8629 0.0571 0.108 Uiso 0.327(8) 1 calc R U P B 1
C9S C 0.190(3) 0.741(2) 0.0167(10) 0.070(7) Uani 0.327(8) 1 d D U P B 1
H9SA H 0.2024 0.7896 -0.0039 0.084 Uiso 0.327(8) 1 calc R U P B 1
H9SB H 0.2738 0.7033 0.0198 0.084 Uiso 0.327(8) 1 calc R U P B 1
O1T O 0.241(3) 0.812(3) 0.0447(13) 0.098(6) Uani 0.173(8) 1 d D . P B 2
C6T C 0.105(4) 0.835(4) 0.0583(12) 0.072(6) Uani 0.173(8) 1 d D . P B 2
H6TA H 0.1088 0.8891 0.0770 0.086 Uiso 0.173(8) 1 calc R U P B 2
H6TB H 0.0686 0.7764 0.0717 0.086 Uiso 0.173(8) 1 calc R U P B 2
C7T C 0.008(5) 0.864(6) 0.0242(15) 0.102(8) Uani 0.173(8) 1 d D . P B 2
H7TA H -0.0714 0.8209 0.0231 0.123 Uiso 0.173(8) 1 calc R U P B 2
H7TB H -0.0209 0.9332 0.0259 0.123 Uiso 0.173(8) 1 calc R U P B 2
C8T C 0.106(5) 0.846(5) -0.0105(12) 0.090(8) Uani 0.173(8) 1 d D . P B 2
H8TA H 0.1601 0.9041 -0.0166 0.108 Uiso 0.173(8) 1 calc R U P B 2
H8TB H 0.0590 0.8225 -0.0337 0.108 Uiso 0.173(8) 1 calc R U P B 2
C9T C 0.191(5) 0.760(4) 0.0098(16) 0.070(7) Uani 0.173(8) 1 d D . P B 2
H9TA H 0.1349 0.7030 0.0166 0.084 Uiso 0.173(8) 1 calc R U P B 2
H9TB H 0.2655 0.7376 -0.0066 0.084 Uiso 0.173(8) 1 calc R U P B 2
N1S N 0.4510(13) 0.6837(10) 0.1309(3) 0.060(3) Uani 0.5 1 d D U P . .
C1S C 0.4775(14) 0.6800(13) 0.1670(4) 0.061(4) Uani 0.5 1 d D U P . .
H1S H 0.4125 0.6573 0.1846 0.073 Uiso 0.5 1 calc R U P . .
C2S C 0.6009(13) 0.7091(13) 0.1798(5) 0.068(4) Uani 0.5 1 d D U P . .
H2S H 0.6160 0.7141 0.2065 0.082 Uiso 0.5 1 calc R U P . .
C3S C 0.7033(16) 0.7313(12) 0.1550(4) 0.064(4) Uani 0.5 1 d D U P . .
H3S H 0.7922 0.7394 0.1636 0.077 Uiso 0.5 1 calc R U P . .
C4S C 0.6689(15) 0.7411(15) 0.1174(5) 0.072(4) Uani 0.5 1 d D U P . .
H4S H 0.7327 0.7623 0.0991 0.086 Uiso 0.5 1 calc R U P . .
C5S C 0.5396(16) 0.7195(18) 0.1060(5) 0.085(6) Uani 0.5 1 d D U P . .
H5S H 0.5138 0.7303 0.0803 0.102 Uiso 0.5 1 calc R U P . .

loop_
_atom_site_aniso_label
_atom_site_aniso_U_11
_atom_site_aniso_U_22
_atom_site_aniso_U_33
_atom_site_aniso_U_23
_atom_site_aniso_U_13
_atom_site_aniso_U_12
Ni1 0.0191(4) 0.0659(7) 0.0228(4) -0.0019(5) -0.0018(3) -0.0083(4)
O1 0.0215(16) 0.057(3) 0.0257(17) -0.0100(19) -0.0068(13) 0.0051(15)
O2 0.0196(16) 0.083(3) 0.0313(19) 0.006(2) 0.0023(15) -0.0064(19)
N1 0.0235(18) 0.044(3) 0.0217(19) -0.006(2) -0.0023(15) -0.0032(19)
N2 0.0171(19) 0.057(3) 0.023(2) -0.001(2) -0.0037(15) -0.0022(19)
C1 0.023(2) 0.037(3) 0.023(2) -0.004(2) -0.0017(18) -0.001(2)
C2 0.029(2) 0.040(3) 0.027(2) -0.008(3) -0.0047(18) 0.008(2)
C3 0.019(2) 0.042(3) 0.025(2) -0.006(2) -0.0073(18) 0.002(2)
C4 0.0163(19) 0.062(4) 0.030(3) -0.005(3) -0.001(2) 0.002(2)
C5 0.020(2) 0.058(4) 0.026(3) -0.004(3) 0.0063(19) -0.004(2)
C6 0.021(2) 0.072(5) 0.031(3) 0.009(3) -0.002(2) -0.005(3)
C7 0.021(2) 0.052(4) 0.029(3) -0.002(3) 0.000(2) -0.004(2)
C8 0.024(2) 0.038(3) 0.025(2) -0.008(3) -0.0025(19) -0.001(2)
C9 0.024(2) 0.038(3) 0.034(3) -0.002(3) 0.0022(19) 0.002(2)
C10 0.043(3) 0.036(3) 0.042(3) -0.003(3) 0.004(3) 0.002(3)
C11 0.070(4) 0.049(4) 0.044(3) 0.007(4) 0.012(3) 0.002(4)
C12 0.059(4) 0.042(4) 0.065(4) 0.009(4) 0.027(4) 0.003(3)
C13 0.030(3) 0.042(4) 0.076(5) -0.007(4) 0.010(3) -0.001(2)
C14 0.027(2) 0.045(4) 0.046(3) -0.006(3) 0.007(2) 0.004(2)
C15 0.026(2) 0.052(4) 0.031(3) -0.009(3) -0.003(2) 0.001(2)
C16 0.028(3) 0.054(4) 0.085(5) -0.003(4) 0.013(3) -0.005(3)
C17 0.028(3) 0.064(5) 0.098(6) -0.019(5) 0.011(3) -0.008(3)
C18 0.027(3) 0.087(6) 0.059(4) -0.030(4) 0.000(3) 0.001(3)
C19 0.033(3) 0.077(5) 0.056(4) -0.014(4) -0.007(3) 0.014(3)
C20 0.031(3) 0.052(4) 0.046(3) -0.008(3) -0.003(2) 0.004(3)
C21 0.023(2) 0.042(3) 0.029(3) -0.006(3) 0.0017(18) -0.002(2)
C22 0.031(2) 0.041(3) 0.036(3) -0.012(3) 0.002(2) -0.001(2)
C23 0.037(3) 0.046(4) 0.042(3) -0.019(3) 0.003(2) -0.004(3)
C24 0.052(3) 0.064(5) 0.025(3) -0.013(3) 0.002(2) 0.001(3)
C25 0.066(4) 0.054(4) 0.029(3) -0.001(3) -0.001(3) 0.004(3)
C26 0.052(3) 0.045(4) 0.029(3) -0.008(3) 0.004(2) 0.004(3)
C27 0.020(2) 0.055(4) 0.022(2) 0.002(3) -0.0019(18) -0.003(2)
C28 0.023(2) 0.050(3) 0.025(2) 0.001(3) -0.001(2) -0.001(2)
C29 0.020(2) 0.059(4) 0.032(3) -0.002(3) 0.001(2) -0.002(2)
C30 0.022(2) 0.068(5) 0.046(3) -0.003(3) -0.005(2) -0.001(3)
C31 0.024(3) 0.079(5) 0.049(4) -0.014(4) 0.003(2) 0.008(3)
C32 0.037(3) 0.087(6) 0.049(4) -0.027(4) 0.002(3) 0.012(3)
C33 0.029(3) 0.072(5) 0.035(3) -0.009(3) -0.002(2) 0.008(3)
C34 0.024(2) 0.058(4) 0.017(2) -0.002(3) -0.0023(17) -0.002(2)
C35 0.028(3) 0.051(4) 0.044(3) 0.008(3) 0.002(2) -0.002(3)
C36 0.040(3) 0.057(4) 0.068(4) 0.007(4) 0.011(3) -0.002(3)
C37 0.057(4) 0.055(5) 0.055(4) 0.010(4) 0.001(3) 0.005(3)
C38 0.040(3) 0.065(5) 0.035(3) 0.010(3) -0.001(2) 0.014(3)
C39 0.025(2) 0.069(5) 0.024(2) 0.002(3) 0.0005(18) 0.002(3)
C40 0.017(2) 0.067(4) 0.025(3) 0.007(3) 0.0003(17) 0.002(2)
C41 0.037(3) 0.064(4) 0.028(3) 0.008(3) 0.003(2) 0.005(3)
C42 0.045(3) 0.073(5) 0.039(3) 0.019(4) 0.000(3) 0.010(3)
C43 0.037(3) 0.089(6) 0.027(3) 0.018(4) -0.001(2) 0.007(3)
C44 0.025(2) 0.090(6) 0.023(2) 0.001(3) -0.0012(19) 0.000(3)
C45 0.021(2) 0.069(4) 0.024(2) 0.001(3) -0.0019(17) -0.002(3)
N3 0.013(5) 0.060(8) 0.025(4) 0.004(7) -0.002(4) 0.004(5)
C46 0.022(4) 0.073(12) 0.038(9) 0.004(7) -0.004(5) 0.001(6)
C47 0.039(5) 0.066(11) 0.054(10) 0.019(7) -0.010(6) -0.010(6)
C48 0.031(5) 0.095(15) 0.029(10) 0.013(9) 0.002(5) -0.013(6)
C49 0.015(5) 0.096(11) 0.046(3) 0.011(9) -0.003(6) -0.007(5)
C50 0.013(6) 0.071(11) 0.042(4) 0.008(9) -0.002(8) 0.003(6)
N3A 0.013(5) 0.060(8) 0.025(4) 0.004(7) -0.002(4) 0.004(5)
C46A 0.022(4) 0.073(12) 0.038(9) 0.004(7) -0.004(5) 0.001(6)
C47A 0.039(5) 0.066(11) 0.054(10) 0.019(7) -0.010(6) -0.010(6)
C48A 0.031(5) 0.095(15) 0.029(10) 0.013(9) 0.002(5) -0.013(6)
C49A 0.015(5) 0.096(11) 0.046(3) 0.011(9) -0.003(6) -0.007(5)
C50A 0.013(6) 0.071(11) 0.042(4) 0.008(9) -0.002(8) 0.003(6)
O1S 0.075(9) 0.066(9) 0.153(15) 0.004(9) -0.016(9) 0.010(7)
C6S 0.050(9) 0.067(12) 0.098(13) 0.014(10) -0.007(8) 0.002(8)
C7S 0.083(12) 0.12(2) 0.107(14) 0.005(12) -0.003(9) 0.010(11)
C8S 0.063(11) 0.11(2) 0.101(13) -0.012(13) 0.002(9) 0.004(11)
C9S 0.051(7) 0.077(14) 0.084(14) 0.010(12) 0.007(7) -0.002(8)
O1T 0.075(9) 0.066(9) 0.153(15) 0.004(9) -0.016(9) 0.010(7)
C6T 0.050(9) 0.067(12) 0.098(13) 0.014(10) -0.007(8) 0.002(8)
C7T 0.083(12) 0.12(2) 0.107(14) 0.005(12) -0.003(9) 0.010(11)
C8T 0.063(11) 0.11(2) 0.101(13) -0.012(13) 0.002(9) 0.004(11)
C9T 0.051(7) 0.077(14) 0.084(14) 0.010(12) 0.007(7) -0.002(8)
N1S 0.068(6) 0.052(7) 0.059(5) -0.028(6) 0.014(5) 0.000(6)
C1S 0.059(6) 0.065(10) 0.059(6) -0.018(7) 0.011(5) 0.010(6)
C2S 0.058(6) 0.076(11) 0.071(8) -0.010(7) -0.005(5) 0.016(6)
C3S 0.065(7) 0.056(9) 0.071(7) -0.025(7) -0.004(5) 0.004(6)
C4S 0.057(7) 0.082(11) 0.078(8) -0.017(8) 0.009(6) -0.013(7)
C5S 0.066(7) 0.136(18) 0.053(7) -0.016(8) 0.004(5) -0.029(9)

loop_
_atom_type_symbol
_atom_type_description
_atom_type_scat_dispersion_real
_atom_type_scat_dispersion_imag
_atom_type_scat_source
C C 0.0181 0.0091 'International Tables Vol C Tables 4.2.6.8 and 6.1.1.4'
H H 0.0000 0.0000 'International Tables Vol C Tables 4.2.6.8 and 6.1.1.4'
N N 0.0311 0.0180 'International Tables Vol C Tables 4.2.6.8 and 6.1.1.4'
Ni Ni -3.0029 0.5091 'International Tables Vol C Tables 4.2.6.8 and 6.1.1.4'
O O 0.0492 0.0322 'International Tables Vol C Tables 4.2.6.8 and 6.1.1.4'

loop_
_geom_angle_atom_site_label_1
_geom_angle_atom_site_label_2
_geom_angle_atom_site_label_3
_geom_angle
_geom_angle_site_symmetry_1
_geom_angle_site_symmetry_3
_geom_angle_publ_flag
N3 Ni1 N2 155.2(10) . . ?
N2 Ni1 N3A 151.8(12) . . ?
N3 Ni1 N1 109.0(10) . . ?
N2 Ni1 N1 94.94(17) . . ?
N3A Ni1 N1 107.5(12) . . ?
C3 O1 C2 107.2(4) . . ?
C5 O2 C6 108.0(4) . . ?
C3 N1 C1 107.7(4) . . ?
C3 N1 Ni1 118.8(3) . . ?
C1 N1 Ni1 133.2(3) . . ?
C5 N2 C7 108.9(4) . . ?
C5 N2 Ni1 120.4(4) . . ?
C7 N2 Ni1 130.3(3) . . ?
N1 C1 C2 102.3(4) . . ?
N1 C1 C8 113.3(4) . . ?
C2 C1 C8 113.5(4) . . ?
N1 C1 H1 109.2 . . ?
C2 C1 H1 109.2 . . ?
C8 C1 H1 109.2 . . ?
O1 C2 C1 104.6(4) . . ?
O1 C2 H2A 110.8 . . ?
C1 C2 H2A 110.8 . . ?
O1 C2 H2B 110.8 . . ?
C1 C2 H2B 110.8 . . ?
H2A C2 H2B 108.9 . . ?
N1 C3 O1 114.3(5) . . ?
N1 C3 C4 128.9(5) . . ?
O1 C3 C4 116.8(4) . . ?
C5 C4 C3 121.5(4) . . ?
C5 C4 H4 119.3 . . ?
C3 C4 H4 119.3 . . ?
N2 C5 O2 113.9(5) . . ?
N2 C5 C4 129.1(5) . . ?
O2 C5 C4 116.9(4) . . ?
O2 C6 C7 104.0(4) . . ?
O2 C6 H6A 111.0 . . ?
C7 C6 H6A 111.0 . . ?
O2 C6 H6B 111.0 . . ?
C7 C6 H6B 111.0 . . ?
H6A C6 H6B 109.0 . . ?
N2 C7 C6 103.4(4) . . ?
N2 C7 C27 114.9(5) . . ?
C6 C7 C27 117.5(5) . . ?
N2 C7 H7 106.8 . . ?
C6 C7 H7 106.8 . . ?
C27 C7 H7 106.8 . . ?
C9 C8 C15 114.1(5) . . ?
C9 C8 C21 112.2(4) . . ?
C15 C8 C21 103.2(4) . . ?
C9 C8 C1 106.4(4) . . ?
C15 C8 C1 110.5(5) . . ?
C21 C8 C1 110.5(5) . . ?
C14 C9 C10 117.8(6) . . ?
C14 C9 C8 121.5(5) . . ?
C10 C9 C8 120.1(5) . . ?
C11 C10 C9 121.3(6) . . ?
C11 C10 H10 119.3 . . ?
C9 C10 H10 119.3 . . ?
C10 C11 C12 120.1(7) . . ?
C10 C11 H11 120.0 . . ?
C12 C11 H11 120.0 . . ?
C11 C12 C13 119.5(6) . . ?
C11 C12 H12 120.2 . . ?
C13 C12 H12 120.2 . . ?
C14 C13 C12 120.0(6) . . ?
C14 C13 H13 120.0 . . ?
C12 C13 H13 120.0 . . ?
C13 C14 C9 121.3(6) . . ?
C13 C14 H14 119.3 . . ?
C9 C14 H14 119.3 . . ?
C16 C15 C20 116.4(5) . . ?
C16 C15 C8 121.1(6) . . ?
C20 C15 C8 122.2(6) . . ?
C17 C16 C15 122.3(8) . . ?
C17 C16 H16 118.8 . . ?
C15 C16 H16 118.8 . . ?
C16 C17 C18 120.8(7) . . ?
C16 C17 H17 119.6 . . ?
C18 C17 H17 119.6 . . ?
C17 C18 C19 118.4(6) . . ?
C17 C18 H18 120.8 . . ?
C19 C18 H18 120.8 . . ?
C18 C19 C20 121.0(8) . . ?
C18 C19 H19 119.5 . . ?
C20 C19 H19 119.5 . . ?
C19 C20 C15 121.0(7) . . ?
C19 C20 H20 119.5 . . ?
C15 C20 H20 119.5 . . ?
C26 C21 C22 117.8(5) . . ?
C26 C21 C8 122.7(5) . . ?
C22 C21 C8 119.4(5) . . ?
C23 C22 C21 121.7(6) . . ?
C23 C22 H22 119.1 . . ?
C21 C22 H22 119.1 . . ?
C22 C23 C24 119.6(6) . . ?
C22 C23 H23 120.2 . . ?
C24 C23 H23 120.2 . . ?
C25 C24 C23 119.4(6) . . ?
C25 C24 H24 120.3 . . ?
C23 C24 H24 120.3 . . ?
C24 C25 C26 120.4(7) . . ?
C24 C25 H25 119.8 . . ?
C26 C25 H25 119.8 . . ?
C21 C26 C25 121.0(6) . . ?
C21 C26 H26 119.5 . . ?
C25 C26 H26 119.5 . . ?
C34 C27 C28 111.0(4) . . ?
C34 C27 C40 110.9(5) . . ?
C28 C27 C40 107.6(4) . . ?
C34 C27 C7 110.8(5) . . ?
C28 C27 C7 108.9(5) . . ?
C40 C27 C7 107.4(4) . . ?
C33 C28 C29 117.3(5) . . ?
C33 C28 C27 122.7(5) . . ?
C29 C28 C27 120.0(5) . . ?
C30 C29 C28 121.3(5) . . ?
C30 C29 H29 119.4 . . ?
C28 C29 H29 119.4 . . ?
C31 C30 C29 120.4(5) . . ?
C31 C30 H30 119.8 . . ?
C29 C30 H30 119.8 . . ?
C30 C31 C32 119.4(6) . . ?
C30 C31 H31 120.3 . . ?
C32 C31 H31 120.3 . . ?
C33 C32 C31 120.1(6) . . ?
C33 C32 H32 119.9 . . ?
C31 C32 H32 119.9 . . ?
C32 C33 C28 121.5(6) . . ?
C32 C33 H33 119.3 . . ?
C28 C33 H33 119.3 . . ?
C35 C34 C39 117.0(6) . . ?
C35 C34 C27 122.0(5) . . ?
C39 C34 C27 121.0(5) . . ?
C36 C35 C34 120.9(6) . . ?
C36 C35 H35 119.5 . . ?
C34 C35 H35 119.5 . . ?
C37 C36 C35 121.4(7) . . ?
C37 C36 H36 119.3 . . ?
C35 C36 H36 119.3 . . ?
C36 C37 C38 118.2(7) . . ?
C36 C37 H37 120.9 . . ?
C38 C37 H37 120.9 . . ?
C39 C38 C37 120.7(6) . . ?
C39 C38 H38 119.7 . . ?
C37 C38 H38 119.7 . . ?
C38 C39 C34 121.9(6) . . ?
C38 C39 H39 119.1 . . ?
C34 C39 H39 119.1 . . ?
C41 C40 C45 118.3(5) . . ?
C41 C40 C27 118.8(6) . . ?
C45 C40 C27 122.9(6) . . ?
C42 C41 C40 121.1(7) . . ?
C42 C41 H41 119.5 . . ?
C40 C41 H41 119.5 . . ?
C43 C42 C41 120.4(7) . . ?
C43 C42 H42 119.8 . . ?
C41 C42 H42 119.8 . . ?
C44 C43 C42 119.6(6) . . ?
C44 C43 H43 120.2 . . ?
C42 C43 H43 120.2 . . ?
C43 C44 C45 120.7(7) . . ?
C43 C44 H44 119.7 . . ?
C45 C44 H44 119.7 . . ?
C40 C45 C44 119.9(7) . . ?
C40 C45 H45 120.0 . . ?
C44 C45 H45 120.0 . . ?
C46 N3 C50 117.1(14) . . ?
C46 N3 Ni1 114.4(13) . . ?
C50 N3 Ni1 128.3(17) . . ?
N3 C46 C47 123.8(13) . . ?
N3 C46 H46 118.1 . . ?
C47 C46 H46 118.1 . . ?
C46 C47 C48 119.7(14) . . ?
C46 C47 H47 120.1 . . ?
C48 C47 H47 120.1 . . ?
C49 C48 C47 116.8(14) . . ?
C49 C48 H48 121.6 . . ?
C47 C48 H48 121.6 . . ?
C50 C49 C48 119.5(17) . . ?
C50 C49 H49 120.3 . . ?
C48 C49 H49 120.3 . . ?
N3 C50 C49 123.0(17) . . ?
N3 C50 H50 118.5 . . ?
C49 C50 H50 118.5 . . ?
C46A N3A C50A 115.5(17) . . ?
C46A N3A Ni1 124.2(16) . . ?
C50A N3A Ni1 120(2) . . ?
N3A C46A C47A 125.0(16) . . ?
N3A C46A H46A 117.5 . . ?
C47A C46A H46A 117.5 . . ?
C46A C47A C48A 118.8(17) . . ?
C46A C47A H47A 120.6 . . ?
C48A C47A H47A 120.6 . . ?
C49A C48A C47A 117.2(18) . . ?
C49A C48A H48A 121.4 . . ?
C47A C48A H48A 121.4 . . ?
C50A C49A C48A 119(2) . . ?
C50A C49A H49A 120.7 . . ?
C48A C49A H49A 120.7 . . ?
N3A C50A C49A 124(2) . . ?
N3A C50A H50A 117.8 . . ?
C49A C50A H50A 117.8 . . ?
C6S O1S C9S 84.0(17) . . ?
O1S C6S C7S 101(2) . . ?
O1S C6S H6SA 111.6 . . ?
C7S C6S H6SA 111.6 . . ?
O1S C6S H6SB 111.6 . . ?
C7S C6S H6SB 111.6 . . ?
H6SA C6S H6SB 109.4 . . ?
C8S C7S C6S 93.9(16) . . ?
C8S C7S H7SA 112.9 . . ?
C6S C7S H7SA 112.9 . . ?
C8S C7S H7SB 112.9 . . ?
C6S C7S H7SB 112.9 . . ?
H7SA C7S H7SB 110.4 . . ?
C7S C8S C9S 101.7(17) . . ?
C7S C8S H8SA 111.4 . . ?
C9S C8S H8SA 111.4 . . ?
C7S C8S H8SB 111.4 . . ?
C9S C8S H8SB 111.4 . . ?
H8SA C8S H8SB 109.3 . . ?
O1S C9S C8S 105(2) . . ?
O1S C9S H9SA 110.8 . . ?
C8S C9S H9SA 110.8 . . ?
O1S C9S H9SB 110.8 . . ?
C8S C9S H9SB 110.8 . . ?
H9SA C9S H9SB 108.9 . . ?
C6T O1T C9T 93(3) . . ?
O1T C6T C7T 112(3) . . ?
O1T C6T H6TA 109.2 . . ?
C7T C6T H6TA 109.2 . . ?
O1T C6T H6TB 109.2 . . ?
C7T C6T H6TB 109.2 . . ?
H6TA C6T H6TB 107.9 . . ?
C8T C7T C6T 98.8(19) . . ?
C8T C7T H7TA 112.0 . . ?
C6T C7T H7TA 112.0 . . ?
C8T C7T H7TB 112.0 . . ?
C6T C7T H7TB 112.0 . . ?
H7TA C7T H7TB 109.7 . . ?
C7T C8T C9T 96(2) . . ?
C7T C8T H8TA 112.5 . . ?
C9T C8T H8TA 112.5 . . ?
C7T C8T H8TB 112.5 . . ?
C9T C8T H8TB 112.5 . . ?
H8TA C8T H8TB 110.0 . . ?
O1T C9T C8T 101(3) . . ?
O1T C9T H9TA 111.6 . . ?
C8T C9T H9TA 111.6 . . ?
O1T C9T H9TB 111.6 . . ?
C8T C9T H9TB 111.6 . . ?
H9TA C9T H9TB 109.4 . . ?
C1S N1S C5S 120.9(15) . . ?
N1S C1S C2S 119.4(15) . . ?
N1S C1S H1S 120.3 . . ?
C2S C1S H1S 120.3 . . ?
C1S C2S C3S 122.2(15) . . ?
C1S C2S H2S 118.9 . . ?
C3S C2S H2S 118.9 . . ?
C4S C3S C2S 115.9(15) . . ?
C4S C3S H3S 122.0 . . ?
C2S C3S H3S 122.0 . . ?
C3S C4S C5S 119.3(16) . . ?
C3S C4S H4S 120.3 . . ?
C5S C4S H4S 120.3 . . ?
N1S C5S C4S 120.9(15) . . ?
N1S C5S H5S 119.5 . . ?
C4S C5S H5S 119.5 . . ?

loop_
_geom_bond_atom_site_label_1
_geom_bond_atom_site_label_2
_geom_bond_distance
_geom_bond_site_symmetry_2
_geom_bond_publ_flag
Ni1 N3 1.930(13) . ?
Ni1 N2 1.930(5) . ?
Ni1 N3A 1.934(15) . ?
Ni1 N1 1.981(4) . ?
O1 C3 1.369(6) . ?
O1 C2 1.440(6) . ?
O2 C5 1.373(6) . ?
O2 C6 1.432(6) . ?
N1 C3 1.332(6) . ?
N1 C1 1.470(6) . ?
N2 C5 1.318(7) . ?
N2 C7 1.450(7) . ?
C1 C2 1.546(6) . ?
C1 C8 1.577(8) . ?
C1 H1 1.0000 . ?
C2 H2A 0.9900 . ?
C2 H2B 0.9900 . ?
C3 C4 1.395(7) . ?
C4 C5 1.376(8) . ?
C4 H4 0.9500 . ?
C6 C7 1.552(7) . ?
C6 H6A 0.9900 . ?
C6 H6B 0.9900 . ?
C7 C27 1.567(7) . ?
C7 H7 1.0000 . ?
C8 C9 1.527(8) . ?
C8 C15 1.552(7) . ?
C8 C21 1.553(7) . ?
C9 C14 1.391(8) . ?
C9 C10 1.403(9) . ?
C10 C11 1.382(10) . ?
C10 H10 0.9500 . ?
C11 C12 1.387(12) . ?
C11 H11 0.9500 . ?
C12 C13 1.393(11) . ?
C12 H12 0.9500 . ?
C13 C14 1.389(9) . ?
C13 H13 0.9500 . ?
C14 H14 0.9500 . ?
C15 C16 1.392(10) . ?
C15 C20 1.401(10) . ?
C16 C17 1.375(9) . ?
C16 H16 0.9500 . ?
C17 C18 1.377(13) . ?
C17 H17 0.9500 . ?
C18 C19 1.379(12) . ?
C18 H18 0.9500 . ?
C19 C20 1.393(9) . ?
C19 H19 0.9500 . ?
C20 H20 0.9500 . ?
C21 C26 1.375(9) . ?
C21 C22 1.400(9) . ?
C22 C23 1.378(9) . ?
C22 H22 0.9500 . ?
C23 C24 1.402(11) . ?
C23 H23 0.9500 . ?
C24 C25 1.364(11) . ?
C24 H24 0.9500 . ?
C25 C26 1.408(8) . ?
C25 H25 0.9500 . ?
C26 H26 0.9500 . ?
C27 C34 1.542(9) . ?
C27 C28 1.548(7) . ?
C27 C40 1.551(7) . ?
C28 C33 1.385(8) . ?
C28 C29 1.399(8) . ?
C29 C30 1.388(8) . ?
C29 H29 0.9500 . ?
C30 C31 1.364(10) . ?
C30 H30 0.9500 . ?
C31 C32 1.391(9) . ?
C31 H31 0.9500 . ?
C32 C33 1.384(9) . ?
C32 H32 0.9500 . ?
C33 H33 0.9500 . ?
C34 C35 1.385(8) . ?
C34 C39 1.409(8) . ?
C35 C36 1.384(11) . ?
C35 H35 0.9500 . ?
C36 C37 1.378(11) . ?
C36 H36 0.9500 . ?
C37 C38 1.391(11) . ?
C37 H37 0.9500 . ?
C38 C39 1.361(11) . ?
C38 H38 0.9500 . ?
C39 H39 0.9500 . ?
C40 C41 1.387(10) . ?
C40 C45 1.393(9) . ?
C41 C42 1.386(8) . ?
C41 H41 0.9500 . ?
C42 C43 1.376(11) . ?
C42 H42 0.9500 . ?
C43 C44 1.363(11) . ?
C43 H43 0.9500 . ?
C44 C45 1.409(7) . ?
C44 H44 0.9500 . ?
C45 H45 0.9500 . ?
N3 C46 1.344(15) . ?
N3 C50 1.351(14) . ?
C46 C47 1.358(15) . ?
C46 H46 0.9500 . ?
C47 C48 1.406(15) . ?
C47 H47 0.9500 . ?
C48 C49 1.401(18) . ?
C48 H48 0.9500 . ?
C49 C50 1.375(15) . ?
C49 H49 0.9500 . ?
C50 H50 0.9500 . ?
N3A C46A 1.344(17) . ?
N3A C50A 1.349(16) . ?
C46A C47A 1.365(17) . ?
C46A H46A 0.9500 . ?
C47A C48A 1.407(17) . ?
C47A H47A 0.9500 . ?
C48A C49A 1.40(2) . ?
C48A H48A 0.9500 . ?
C49A C50A 1.374(17) . ?
C49A H49A 0.9500 . ?
C50A H50A 0.9500 . ?
O1S C6S 1.53(3) . ?
O1S C9S 1.57(3) . ?
C6S C7S 1.63(3) . ?
C6S H6SA 0.9900 . ?
C6S H6SB 0.9900 . ?
C7S C8S 1.58(4) . ?
C7S H7SA 0.9900 . ?
C7S H7SB 0.9900 . ?
C8S C9S 1.62(3) . ?
C8S H8SA 0.9900 . ?
C8S H8SB 0.9900 . ?
C9S H9SA 0.9900 . ?
C9S H9SB 0.9900 . ?
O1T C6T 1.48(3) . ?
O1T C9T 1.50(4) . ?
C6T C7T 1.60(3) . ?
C6T H6TA 0.9900 . ?
C6T H6TB 0.9900 . ?
C7T C8T 1.59(5) . ?
C7T H7TA 0.9900 . ?
C7T H7TB 0.9900 . ?
C8T C9T 1.62(4) . ?
C8T H8TA 0.9900 . ?
C8T H8TB 0.9900 . ?
C9T H9TA 0.9900 . ?
C9T H9TB 0.9900 . ?
N1S C1S 1.293(17) . ?
N1S C5S 1.339(18) . ?
C1S C2S 1.378(16) . ?
C1S H1S 0.9500 . ?
C2S C3S 1.381(17) . ?
C2S H2S 0.9500 . ?
C3S C4S 1.369(17) . ?
C3S H3S 0.9500 . ?
C4S C5S 1.392(17) . ?
C4S H4S 0.9500 . ?
C5S H5S 0.9500 . ?

loop_
_geom_torsion_atom_site_label_1
_geom_torsion_atom_site_label_2
_geom_torsion_atom_site_label_3
_geom_torsion_atom_site_label_4
_geom_torsion
_geom_torsion_site_symmetry_1
_geom_torsion_site_symmetry_2
_geom_torsion_site_symmetry_3
_geom_torsion_site_symmetry_4
_geom_torsion_publ_flag
C3 N1 C1 C2 18.3(6) . . . . ?
Ni1 N1 C1 C2 -167.6(4) . . . . ?
C3 N1 C1 C8 -104.2(5) . . . . ?
Ni1 N1 C1 C8 69.9(6) . . . . ?
C3 O1 C2 C1 12.7(6) . . . . ?
N1 C1 C2 O1 -18.6(6) . . . . ?
C8 C1 C2 O1 103.8(5) . . . . ?
C1 N1 C3 O1 -11.7(7) . . . . ?
Ni1 N1 C3 O1 173.2(4) . . . . ?
C1 N1 C3 C4 167.7(6) . . . . ?
Ni1 N1 C3 C4 -7.4(9) . . . . ?
C2 O1 C3 N1 -1.2(7) . . . . ?
C2 O1 C3 C4 179.3(5) . . . . ?
N1 C3 C4 C5 -11.8(11) . . . . ?
O1 C3 C4 C5 167.6(6) . . . . ?
C7 N2 C5 O2 5.8(8) . . . . ?
Ni1 N2 C5 O2 -167.7(4) . . . . ?
C7 N2 C5 C4 -172.4(7) . . . . ?
Ni1 N2 C5 C4 14.1(10) . . . . ?
C6 O2 C5 N2 3.4(8) . . . . ?
C6 O2 C5 C4 -178.2(6) . . . . ?
C3 C4 C5 N2 8.3(11) . . . . ?
C3 C4 C5 O2 -169.9(6) . . . . ?
C5 O2 C6 C7 -10.3(7) . . . . ?
C5 N2 C7 C6 -11.6(7) . . . . ?
Ni1 N2 C7 C6 161.1(5) . . . . ?
C5 N2 C7 C27 -140.9(5) . . . . ?
Ni1 N2 C7 C27 31.8(8) . . . . ?
O2 C6 C7 N2 13.1(7) . . . . ?
O2 C6 C7 C27 140.8(6) . . . . ?
N1 C1 C8 C9 52.1(5) . . . . ?
C2 C1 C8 C9 -64.0(5) . . . . ?
N1 C1 C8 C15 -72.2(6) . . . . ?
C2 C1 C8 C15 171.7(5) . . . . ?
N1 C1 C8 C21 174.2(4) . . . . ?
C2 C1 C8 C21 58.1(6) . . . . ?
C15 C8 C9 C14 -144.7(5) . . . . ?
C21 C8 C9 C14 -27.8(7) . . . . ?
C1 C8 C9 C14 93.2(6) . . . . ?
C15 C8 C9 C10 44.7(7) . . . . ?
C21 C8 C9 C10 161.6(5) . . . . ?
C1 C8 C9 C10 -77.4(6) . . . . ?
C14 C9 C10 C11 -1.4(9) . . . . ?
C8 C9 C10 C11 169.5(6) . . . . ?
C9 C10 C11 C12 0.5(11) . . . . ?
C10 C11 C12 C13 0.5(11) . . . . ?
C11 C12 C13 C14 -0.7(10) . . . . ?
C12 C13 C14 C9 -0.2(10) . . . . ?
C10 C9 C14 C13 1.2(9) . . . . ?
C8 C9 C14 C13 -169.6(6) . . . . ?
C9 C8 C15 C16 -163.1(6) . . . . ?
C21 C8 C15 C16 74.9(7) . . . . ?
C1 C8 C15 C16 -43.3(8) . . . . ?
C9 C8 C15 C20 23.5(8) . . . . ?
C21 C8 C15 C20 -98.5(6) . . . . ?
C1 C8 C15 C20 143.4(6) . . . . ?
C20 C15 C16 C17 -2.5(11) . . . . ?
C8 C15 C16 C17 -176.3(7) . . . . ?
C15 C16 C17 C18 2.4(13) . . . . ?
C16 C17 C18 C19 0.0(12) . . . . ?
C17 C18 C19 C20 -2.2(11) . . . . ?
C18 C19 C20 C15 2.0(11) . . . . ?
C16 C15 C20 C19 0.3(9) . . . . ?
C8 C15 C20 C19 174.0(6) . . . . ?
C9 C8 C21 C26 134.1(6) . . . . ?
C15 C8 C21 C26 -102.7(6) . . . . ?
C1 C8 C21 C26 15.5(7) . . . . ?
C9 C8 C21 C22 -49.8(6) . . . . ?
C15 C8 C21 C22 73.4(6) . . . . ?
C1 C8 C21 C22 -168.4(4) . . . . ?
C26 C21 C22 C23 -2.1(8) . . . . ?
C8 C21 C22 C23 -178.4(5) . . . . ?
C21 C22 C23 C24 2.6(9) . . . . ?
C22 C23 C24 C25 -1.8(9) . . . . ?
C23 C24 C25 C26 0.5(10) . . . . ?
C22 C21 C26 C25 0.7(9) . . . . ?
C8 C21 C26 C25 176.9(6) . . . . ?
C24 C25 C26 C21 0.0(11) . . . . ?
N2 C7 C27 C34 36.3(6) . . . . ?
C6 C7 C27 C34 -85.7(6) . . . . ?
N2 C7 C27 C28 -86.1(6) . . . . ?
C6 C7 C27 C28 152.0(5) . . . . ?
N2 C7 C27 C40 157.6(5) . . . . ?
C6 C7 C27 C40 35.7(7) . . . . ?
C34 C27 C28 C33 -96.1(7) . . . . ?
C40 C27 C28 C33 142.3(6) . . . . ?
C7 C27 C28 C33 26.1(8) . . . . ?
C34 C27 C28 C29 84.7(7) . . . . ?
C40 C27 C28 C29 -36.9(8) . . . . ?
C7 C27 C28 C29 -153.0(6) . . . . ?
C33 C28 C29 C30 1.1(10) . . . . ?
C27 C28 C29 C30 -179.7(6) . . . . ?
C28 C29 C30 C31 -0.4(11) . . . . ?
C29 C30 C31 C32 -0.5(12) . . . . ?
C30 C31 C32 C33 0.8(13) . . . . ?
C31 C32 C33 C28 -0.1(13) . . . . ?
C29 C28 C33 C32 -0.8(11) . . . . ?
C27 C28 C33 C32 -180.0(7) . . . . ?
C28 C27 C34 C35 -17.7(7) . . . . ?
C40 C27 C34 C35 102.0(6) . . . . ?
C7 C27 C34 C35 -138.8(5) . . . . ?
C28 C27 C34 C39 164.5(5) . . . . ?
C40 C27 C34 C39 -75.9(6) . . . . ?
C7 C27 C34 C39 43.4(6) . . . . ?
C39 C34 C35 C36 -0.1(9) . . . . ?
C27 C34 C35 C36 -178.0(6) . . . . ?
C34 C35 C36 C37 -0.3(11) . . . . ?
C35 C36 C37 C38 0.6(12) . . . . ?
C36 C37 C38 C39 -0.6(11) . . . . ?
C37 C38 C39 C34 0.2(9) . . . . ?
C35 C34 C39 C38 0.2(8) . . . . ?
C27 C34 C39 C38 178.1(5) . . . . ?
C34 C27 C40 C41 176.0(5) . . . . ?
C28 C27 C40 C41 -62.4(6) . . . . ?
C7 C27 C40 C41 54.7(6) . . . . ?
C34 C27 C40 C45 -5.3(6) . . . . ?
C28 C27 C40 C45 116.3(5) . . . . ?
C7 C27 C40 C45 -126.6(5) . . . . ?
C45 C40 C41 C42 -0.4(8) . . . . ?
C27 C40 C41 C42 178.4(5) . . . . ?
C40 C41 C42 C43 0.5(9) . . . . ?
C41 C42 C43 C44 -0.6(9) . . . . ?
C42 C43 C44 C45 0.6(8) . . . . ?
C41 C40 C45 C44 0.4(7) . . . . ?
C27 C40 C45 C44 -178.3(4) . . . . ?
C43 C44 C45 C40 -0.5(7) . . . . ?
C50 N3 C46 C47 0(3) . . . . ?
Ni1 N3 C46 C47 175.0(15) . . . . ?
N3 C46 C47 C48 1(2) . . . . ?
C46 C47 C48 C49 -3(4) . . . . ?
C47 C48 C49 C50 4(6) . . . . ?
C46 N3 C50 C49 2(6) . . . . ?
Ni1 N3 C50 C49 -173(4) . . . . ?
C48 C49 C50 N3 -4(7) . . . . ?
C50A N3A C46A C47A 2(3) . . . . ?
Ni1 N3A C46A C47A 174(2) . . . . ?
N3A C46A C47A C48A 0(2) . . . . ?
C46A C47A C48A C49A 2(4) . . . . ?
C47A C48A C49A C50A -6(7) . . . . ?
C46A N3A C50A C49A -7(7) . . . . ?
Ni1 N3A C50A C49A -179(5) . . . . ?
C48A C49A C50A N3A 9(9) . . . . ?
C9S O1S C6S C7S -71(2) . . . . ?
O1S C6S C7S C8S 59(3) . . . . ?
C6S C7S C8S C9S -17(3) . . . . ?
C6S O1S C9S C8S 57(3) . . . . ?
C7S C8S C9S O1S -26(3) . . . . ?
C9T O1T C6T C7T -40(5) . . . . ?
O1T C6T C7T C8T 5(6) . . . . ?
C6T C7T C8T C9T 30(5) . . . . ?
C6T O1T C9T C8T 59(4) . . . . ?
C7T C8T C9T O1T -58(4) . . . . ?
C5S N1S C1S C2S -3(3) . . . . ?
N1S C1S C2S C3S -8(3) . . . . ?
C1S C2S C3S C4S 12(3) . . . . ?
C2S C3S C4S C5S -6(3) . . . . ?
C1S N1S C5S C4S 9(3) . . . . ?
C3S C4S C5S N1S -4(3) . . . . ?
